data_4330875
loop_
_publ_author_name
'Tapas Guchhait'
'Ganesan Mani'
'Carola Schulzke'
'Anakuthil Anoop'

_publ_section_title
;
 A Tripyrrolylmethane-Based Macrobicyclic Triazacryptand: X-ray Structure,
 Size-Selective Anion Binding, and Fluoride-Ion-Mediated Proton-Deuterium
 Exchange Studies
;
_journal_name_full 'Inorganic Chemistry'
_journal_page_first 11635
_journal_page_last 11644
_journal_paper_doi 10.1021/ic301546v
_journal_volume 51
_journal_year 2012
_chemical_formula_sum 'C37 H54.8 N9 O4.9'
_chemical_formula_weight 704.10
_chemical_name_systematic
;
 ?
;
_space_group_IT_number 2
_symmetry_cell_setting triclinic
_symmetry_space_group_name_Hall '-P 1'
_symmetry_space_group_name_H-M 'P -1'
_atom_sites_solution_hydrogens geom
_atom_sites_solution_primary direct
_atom_sites_solution_secondary difmap
_audit_creation_method SHELXL-97
_cell_angle_alpha 68.096(7)
_cell_angle_beta 79.188(7)
_cell_angle_gamma 66.159(7)
_cell_formula_units_Z 2
_cell_length_a 11.235(2)
_cell_length_b 13.727(3)
_cell_length_c 17.366(4)
_cell_measurement_reflns_used 28062
_cell_measurement_temperature 298(2)
_cell_measurement_theta_max 25.37
_cell_measurement_theta_min 1.72
_cell_volume 2270.7(8)
_computing_structure_refinement 'SHELXL-97 (Sheldrick, 2008)'
_diffrn_ambient_temperature 298(2)
_diffrn_measured_fraction_theta_full 0.991
_diffrn_measured_fraction_theta_max 0.991
_diffrn_measurement_device_type 'Bruker-APEX-II CCD area detector'
_diffrn_measurement_method hemisphere
_diffrn_radiation_monochromator graphite
_diffrn_radiation_source 'fine-focus sealed tube'
_diffrn_radiation_type MoK\a
_diffrn_radiation_wavelength 0.71073
_diffrn_reflns_av_R_equivalents 0.0522
_diffrn_reflns_av_sigmaI/netI 0.0677
_diffrn_reflns_limit_h_max 13
_diffrn_reflns_limit_h_min -12
_diffrn_reflns_limit_k_max 16
_diffrn_reflns_limit_k_min -15
_diffrn_reflns_limit_l_max 20
_diffrn_reflns_limit_l_min -20
_diffrn_reflns_number 28062
_diffrn_reflns_theta_full 25.37
_diffrn_reflns_theta_max 25.37
_diffrn_reflns_theta_min 1.72
_exptl_absorpt_coefficient_mu 0.070
_exptl_absorpt_correction_T_max 0.993
_exptl_absorpt_correction_T_min 0.990
_exptl_absorpt_correction_type multi-scan
_exptl_absorpt_process_details SADABS
_exptl_crystal_colour colorless
_exptl_crystal_density_diffrn 1.028
_exptl_crystal_description prism
_exptl_crystal_F_000 755
_exptl_crystal_size_max 0.3
_exptl_crystal_size_mid 0.12
_exptl_crystal_size_min 0.10
_platon_squeeze_details
;
The SQUEEZE/PLATON procedure yielded total void volume and electron 
count of 648\%A^3^ and 126 e, respectively. For Z = 2 this gives
63 electrons per formula. This number equals 3.5 molecules of solvent water. 
The fraction of solvent has been treated as a diffuse contribution 
to the overall scattering without specific atom positions.
;
_refine_diff_density_max 0.547
_refine_diff_density_min -0.157
_refine_diff_density_rms 0.030
_refine_ls_extinction_method none
_refine_ls_goodness_of_fit_ref 0.909
_refine_ls_hydrogen_treatment mixed
_refine_ls_matrix_type full
_refine_ls_number_parameters 460
_refine_ls_number_reflns 8272
_refine_ls_number_restraints 1
_refine_ls_restrained_S_all 0.909
_refine_ls_R_factor_all 0.1326
_refine_ls_R_factor_gt 0.0627
_refine_ls_shift/su_max 0.000
_refine_ls_shift/su_mean 0.000
_refine_ls_structure_factor_coef Fsqd
_refine_ls_weighting_details 'calc w=1/[\s^2^(Fo^2^)+(0.0992P)^2^+0.0000P] where P=(Fo^2^+2Fc^2^)/3'
_refine_ls_weighting_scheme calc
_refine_ls_wR_factor_gt 0.1650
_refine_ls_wR_factor_ref 0.1896
_reflns_number_gt 3746
_reflns_number_total 8272
_reflns_threshold_expression >2\s(I)
_cod_data_source_file ic301546v_si_002_1.cif
_cod_data_source_block bicyclereceptor
_cod_original_formula_sum 'C37 H54.80 N9 O4.90'
_cod_database_code 4330875

loop_
_symmetry_equiv_pos_as_xyz
'x, y, z'
'-x, -y, -z'

loop_
_atom_site_label
_atom_site_type_symbol
_atom_site_fract_x
_atom_site_fract_y
_atom_site_fract_z
_atom_site_U_iso_or_equiv
_atom_site_adp_type
_atom_site_occupancy
_atom_site_symmetry_multiplicity
_atom_site_calc_flag
_atom_site_refinement_flags
O1 O -0.0623(3) 0.3798(3) 0.29436(19) 0.1697(12) Uani 1 1 d D
O2 O -0.0419(15) 0.5123(13) 0.2900(11) 0.182(5) Uani 0.20 1 d PD
O3 O 0.0280(15) 0.3052(14) 0.2180(11) 0.182(5) Uani 0.20 1 d PD
C1 C -0.4762(3) 0.6630(3) 0.04652(18) 0.0966(10) Uani 1 1 d .
H1A H -0.5546 0.6477 0.0666 0.145 Uiso 1 1 calc R
H1B H -0.4451 0.6462 -0.0042 0.145 Uiso 1 1 calc R
H1C H -0.4940 0.7412 0.0363 0.145 Uiso 1 1 calc R
C2 C -0.3726(3) 0.5895(2) 0.11160(16) 0.0736(8) Uani 1 1 d .
C3 C -0.2500(3) 0.6149(3) 0.07945(16) 0.0741(8) Uani 1 1 d .
C4 C -0.2304(4) 0.7100(3) 0.0265(2) 0.0997(10) Uani 1 1 d .
H4A H -0.2946 0.7773 -0.0012 0.120 Uiso 1 1 calc R
C5 C -0.0957(5) 0.6885(3) 0.0211(2) 0.1053(12) Uani 1 1 d .
H5 H -0.0561 0.7394 -0.0111 0.126 Uiso 1 1 calc R
C6 C -0.0341(4) 0.5822(3) 0.07010(17) 0.0820(9) Uani 1 1 d .
C7 C 0.1056(3) 0.5145(3) 0.08701(17) 0.0939(10) Uani 1 1 d .
H7A H 0.1312 0.4474 0.0717 0.113 Uiso 1 1 calc R
H7B H 0.1571 0.5584 0.0523 0.113 Uiso 1 1 calc R
C8 C 0.1062(5) 0.5759(4) 0.1995(3) 0.163(2) Uani 1 1 d .
H8A H 0.1261 0.5508 0.2568 0.245 Uiso 1 1 calc R
H8B H 0.0155 0.6221 0.1929 0.245 Uiso 1 1 calc R
H8C H 0.1577 0.6191 0.1657 0.245 Uiso 1 1 calc R
C9 C 0.2722(3) 0.4034(3) 0.18746(19) 0.0983(10) Uani 1 1 d .
H9A H 0.3283 0.4448 0.1569 0.118 Uiso 1 1 calc R
H9B H 0.2896 0.3435 0.1652 0.118 Uiso 1 1 calc R
C10 C 0.3048(3) 0.3521(3) 0.2769(2) 0.0866(9) Uani 1 1 d .
C11 C 0.3948(3) 0.3514(3) 0.3201(2) 0.0960(10) Uani 1 1 d .
H11 H 0.4516 0.3900 0.2980 0.115 Uiso 1 1 calc R
C12 C 0.3884(3) 0.2830(3) 0.4034(2) 0.0887(9) Uani 1 1 d .
H12 H 0.4402 0.2680 0.4455 0.106 Uiso 1 1 calc R
C13 C 0.2921(3) 0.2426(2) 0.41122(19) 0.0731(8) Uani 1 1 d .
C14 C 0.2365(3) 0.1705(2) 0.48511(16) 0.0684(7) Uani 1 1 d .
C15 C 0.3389(3) 0.0980(3) 0.5517(2) 0.0952(10) Uani 1 1 d .
H15A H 0.3032 0.0520 0.5987 0.143 Uiso 1 1 calc R
H15B H 0.3628 0.1462 0.5689 0.143 Uiso 1 1 calc R
H15C H 0.4146 0.0504 0.5291 0.143 Uiso 1 1 calc R
C16 C 0.1181(3) 0.2443(2) 0.52244(16) 0.0643(7) Uani 1 1 d .
C17 C 0.0711(3) 0.2294(2) 0.60274(17) 0.0765(8) Uani 1 1 d .
H17 H 0.1101 0.1700 0.6494 0.092 Uiso 1 1 calc R
C18 C -0.0469(3) 0.3201(3) 0.60196(17) 0.0763(8) Uani 1 1 d .
H18 H -0.0999 0.3305 0.6485 0.092 Uiso 1 1 calc R
C19 C -0.0712(3) 0.3897(2) 0.52324(17) 0.0660(7) Uani 1 1 d .
C20 C -0.1774(3) 0.4987(2) 0.48733(17) 0.0775(8) Uani 1 1 d .
H20A H -0.2385 0.5174 0.5318 0.093 Uiso 1 1 calc R
H20B H -0.1408 0.5572 0.4624 0.093 Uiso 1 1 calc R
C21 C -0.3094(4) 0.4163(3) 0.4575(2) 0.1163(12) Uani 1 1 d .
H21A H -0.2448 0.3430 0.4812 0.174 Uiso 1 1 calc R
H21B H -0.3496 0.4158 0.4136 0.174 Uiso 1 1 calc R
H21C H -0.3743 0.4351 0.4995 0.174 Uiso 1 1 calc R
C22 C -0.3428(3) 0.6128(2) 0.38762(16) 0.0782(8) Uani 1 1 d .
H22A H -0.2980 0.6656 0.3678 0.094 Uiso 1 1 calc R
H22B H -0.4071 0.6334 0.4302 0.094 Uiso 1 1 calc R
C23 C -0.4106(3) 0.6232(2) 0.31748(17) 0.0753(8) Uani 1 1 d .
C24 C -0.5374(3) 0.6567(3) 0.30299(19) 0.0927(10) Uani 1 1 d .
H24 H -0.6076 0.6793 0.3387 0.111 Uiso 1 1 calc R
C25 C -0.5457(3) 0.6518(3) 0.2247(2) 0.0962(10) Uani 1 1 d .
H25 H -0.6219 0.6696 0.2003 0.115 Uiso 1 1 calc R
C26 C -0.4230(3) 0.6168(2) 0.19110(16) 0.0718(8) Uani 1 1 d .
C27 C -0.3445(3) 0.4659(2) 0.12915(16) 0.0672(7) Uani 1 1 d .
C28 C -0.3558(3) 0.4110(3) 0.08091(17) 0.0800(8) Uani 1 1 d .
H28 H -0.3887 0.4447 0.0281 0.096 Uiso 1 1 calc R
C29 C -0.3089(3) 0.2948(3) 0.12534(19) 0.0858(9) Uani 1 1 d .
H29 H -0.3056 0.2384 0.1067 0.103 Uiso 1 1 calc R
C30 C -0.2695(3) 0.2783(3) 0.19957(18) 0.0732(8) Uani 1 1 d .
C31 C -0.2153(3) 0.1762(2) 0.27134(18) 0.0818(9) Uani 1 1 d .
H31A H -0.2748 0.1816 0.3192 0.098 Uiso 1 1 calc R
H31B H -0.2098 0.1109 0.2593 0.098 Uiso 1 1 calc R
C32 C 0.0084(4) 0.1470(4) 0.2243(2) 0.1597(19) Uani 1 1 d .
H32A H -0.0214 0.2123 0.1759 0.240 Uiso 1 1 calc R
H32B H 0.0192 0.0808 0.2125 0.240 Uiso 1 1 calc R
H32C H 0.0903 0.1401 0.2391 0.240 Uiso 1 1 calc R
C33 C -0.0447(3) 0.0598(2) 0.36839(17) 0.0830(9) Uani 1 1 d .
H33A H -0.0314 -0.0076 0.3565 0.100 Uiso 1 1 calc R
H33B H -0.1139 0.0677 0.4111 0.100 Uiso 1 1 calc R
C34 C 0.0762(3) 0.0452(2) 0.40077(16) 0.0723(8) Uani 1 1 d .
C35 C 0.1945(4) -0.0393(3) 0.4136(2) 0.0923(10) Uani 1 1 d .
H35 H 0.2196 -0.1054 0.4013 0.111 Uiso 1 1 calc R
C36 C 0.2728(3) -0.0100(3) 0.4487(2) 0.0886(9) Uani 1 1 d .
H36 H 0.3586 -0.0535 0.4635 0.106 Uiso 1 1 calc R
C37 C 0.2013(3) 0.0935(2) 0.45744(16) 0.0686(7) Uani 1 1 d .
N1 N -0.1281(3) 0.5364(3) 0.10552(15) 0.0748(7) Uani 1 1 d .
N2 N 0.1350(3) 0.4803(2) 0.17462(15) 0.0923(8) Uani 1 1 d .
N3 N 0.2426(3) 0.2853(2) 0.33384(17) 0.0814(8) Uani 1 1 d .
N4 N 0.0303(2) 0.3417(2) 0.47482(16) 0.0654(6) Uani 1 1 d .
N5 N -0.2483(2) 0.49890(19) 0.42451(13) 0.0701(6) Uani 1 1 d .
N6 N -0.3410(3) 0.5992(2) 0.24856(14) 0.0721(7) Uani 1 1 d .
N7 N -0.2915(2) 0.3847(2) 0.20025(15) 0.0721(7) Uani 1 1 d .
N8 N -0.0864(2) 0.1586(2) 0.29252(14) 0.0808(7) Uani 1 1 d .
N9 N 0.0815(3) 0.1255(2) 0.42772(14) 0.0706(7) Uani 1 1 d .
H1 H -0.106(3) 0.464(3) 0.1425(19) 0.096(11) Uiso 1 1 d .
H3 H 0.188(3) 0.268(2) 0.3191(16) 0.072(9) Uiso 1 1 d .
H4 H 0.038(2) 0.372(2) 0.4242(16) 0.064(8) Uiso 1 1 d .
H6 H -0.255(3) 0.576(2) 0.2396(17) 0.085(10) Uiso 1 1 d .
H7 H -0.275(2) 0.3956(18) 0.2387(14) 0.045(7) Uiso 1 1 d .
H9 H 0.024(2) 0.185(2) 0.4236(14) 0.056(8) Uiso 1 1 d .

loop_
_atom_site_aniso_label
_atom_site_aniso_U_11
_atom_site_aniso_U_22
_atom_site_aniso_U_33
_atom_site_aniso_U_23
_atom_site_aniso_U_13
_atom_site_aniso_U_12
O1 0.168(3) 0.202(3) 0.133(2) -0.036(2) -0.041(2) -0.066(2)
O2 0.142(10) 0.190(12) 0.201(12) -0.045(9) 0.005(8) -0.070(9)
O3 0.142(10) 0.190(12) 0.201(12) -0.045(9) 0.005(8) -0.070(9)
C1 0.111(3) 0.103(2) 0.0751(19) -0.0236(17) -0.0267(18) -0.034(2)
C2 0.082(2) 0.085(2) 0.0571(15) -0.0220(14) -0.0078(14) -0.0329(17)
C3 0.102(3) 0.072(2) 0.0532(15) -0.0200(15) -0.0039(16) -0.038(2)
C4 0.134(3) 0.090(2) 0.081(2) -0.0187(19) -0.006(2) -0.055(2)
C5 0.149(4) 0.119(3) 0.070(2) -0.013(2) 0.011(2) -0.094(3)
C6 0.107(3) 0.108(3) 0.0548(17) -0.0279(18) 0.0145(17) -0.069(2)
C7 0.104(3) 0.134(3) 0.071(2) -0.0443(19) 0.0285(18) -0.076(2)
C8 0.171(4) 0.163(4) 0.187(4) -0.121(4) -0.063(4) -0.011(3)
C9 0.092(3) 0.133(3) 0.089(2) -0.049(2) 0.0362(19) -0.066(2)
C10 0.078(2) 0.113(3) 0.088(2) -0.0499(19) 0.0269(18) -0.051(2)
C11 0.066(2) 0.117(3) 0.128(3) -0.053(2) 0.014(2) -0.052(2)
C12 0.069(2) 0.112(3) 0.103(3) -0.051(2) 0.0038(17) -0.0401(19)
C13 0.0597(19) 0.089(2) 0.087(2) -0.0513(17) 0.0033(16) -0.0265(16)
C14 0.0582(17) 0.0781(18) 0.0760(18) -0.0358(15) 0.0000(14) -0.0237(15)
C15 0.070(2) 0.105(2) 0.110(2) -0.051(2) -0.0158(18) -0.0130(18)
C16 0.0628(18) 0.0697(18) 0.0674(17) -0.0274(14) -0.0066(15) -0.0250(15)
C17 0.081(2) 0.079(2) 0.0677(18) -0.0268(15) -0.0080(15) -0.0231(18)
C18 0.078(2) 0.094(2) 0.0627(18) -0.0421(16) 0.0097(14) -0.0284(18)
C19 0.0601(18) 0.0822(19) 0.0648(17) -0.0410(15) 0.0024(14) -0.0220(16)
C20 0.074(2) 0.092(2) 0.0751(17) -0.0492(16) -0.0006(15) -0.0203(17)
C21 0.108(3) 0.110(3) 0.137(3) -0.018(2) -0.037(2) -0.053(2)
C22 0.082(2) 0.078(2) 0.0709(17) -0.0368(15) -0.0042(15) -0.0141(17)
C23 0.072(2) 0.0774(19) 0.0690(18) -0.0319(15) -0.0073(15) -0.0119(16)
C24 0.071(2) 0.119(3) 0.075(2) -0.0446(18) 0.0009(16) -0.0130(19)
C25 0.070(2) 0.121(3) 0.092(2) -0.039(2) -0.0125(18) -0.022(2)
C26 0.073(2) 0.0765(19) 0.0669(17) -0.0236(14) -0.0105(16) -0.0250(16)
C27 0.0747(19) 0.082(2) 0.0574(16) -0.0251(15) -0.0035(14) -0.0393(16)
C28 0.089(2) 0.102(2) 0.0664(17) -0.0333(17) -0.0087(15) -0.0452(19)
C29 0.103(2) 0.090(2) 0.088(2) -0.0368(18) -0.0178(18) -0.0455(19)
C30 0.081(2) 0.078(2) 0.0784(19) -0.0273(16) -0.0040(15) -0.0451(17)
C31 0.093(2) 0.083(2) 0.091(2) -0.0293(18) -0.0074(17) -0.0512(18)
C32 0.109(3) 0.236(5) 0.094(3) -0.043(3) 0.007(2) -0.039(3)
C33 0.107(3) 0.075(2) 0.0813(19) -0.0231(16) -0.0108(18) -0.0469(18)
C34 0.093(2) 0.0639(18) 0.0735(17) -0.0269(14) -0.0120(16) -0.0341(18)
C35 0.108(3) 0.071(2) 0.107(2) -0.0417(18) -0.011(2) -0.028(2)
C36 0.076(2) 0.079(2) 0.113(2) -0.0438(18) -0.0086(18) -0.0168(18)
C37 0.0618(19) 0.0729(19) 0.0732(17) -0.0312(14) -0.0005(14) -0.0213(16)
N1 0.092(2) 0.0847(19) 0.0595(14) -0.0207(14) 0.0059(14) -0.0505(18)
N2 0.091(2) 0.127(2) 0.0844(17) -0.0622(16) 0.0182(14) -0.0503(18)
N3 0.0748(19) 0.111(2) 0.0868(19) -0.0496(16) 0.0172(15) -0.0551(17)
N4 0.0641(16) 0.0816(17) 0.0559(14) -0.0306(14) 0.0022(13) -0.0267(14)
N5 0.0725(16) 0.0720(15) 0.0742(14) -0.0323(12) -0.0053(12) -0.0265(13)
N6 0.0673(18) 0.0862(17) 0.0697(15) -0.0349(13) -0.0032(14) -0.0268(14)
N7 0.0897(18) 0.0855(18) 0.0564(15) -0.0237(14) -0.0094(12) -0.0441(14)
N8 0.0863(18) 0.0934(17) 0.0703(15) -0.0204(13) -0.0006(13) -0.0478(15)
N9 0.0697(19) 0.0636(17) 0.0821(16) -0.0318(13) -0.0079(13) -0.0189(15)

loop_
_atom_type_symbol
_atom_type_description
_atom_type_scat_dispersion_real
_atom_type_scat_dispersion_imag
_atom_type_scat_source
C C 0.0033 0.0016 'International Tables Vol C Tables 4.2.6.8 and 6.1.1.4'
H H 0.0000 0.0000 'International Tables Vol C Tables 4.2.6.8 and 6.1.1.4'
N N 0.0061 0.0033 'International Tables Vol C Tables 4.2.6.8 and 6.1.1.4'
O O 0.0106 0.0060 'International Tables Vol C Tables 4.2.6.8 and 6.1.1.4'

loop_
_geom_angle_atom_site_label_1
_geom_angle_atom_site_label_2
_geom_angle_atom_site_label_3
_geom_angle
C3 C2 C27 110.2(2)
C3 C2 C26 109.8(2)
C27 C2 C26 108.8(2)
C3 C2 C1 108.9(2)
C27 C2 C1 110.2(2)
C26 C2 C1 108.9(2)
C4 C3 N1 106.0(3)
C4 C3 C2 132.0(3)
N1 C3 C2 122.0(2)
C3 C4 C5 108.1(3)
C6 C5 C4 108.7(3)
C5 C6 N1 106.7(3)
C5 C6 C7 132.1(3)
N1 C6 C7 121.1(3)
N2 C7 C6 113.4(2)
N2 C9 C10 112.8(2)
C11 C10 N3 105.5(3)
C11 C10 C9 133.3(3)
N3 C10 C9 121.1(3)
C10 C11 C12 109.3(3)
C13 C12 C11 107.5(3)
C12 C13 N3 106.4(3)
C12 C13 C14 132.0(3)
N3 C13 C14 121.5(3)
C13 C14 C16 110.2(2)
C13 C14 C37 108.8(2)
C16 C14 C37 110.8(2)
C13 C14 C15 109.7(2)
C16 C14 C15 108.4(2)
C37 C14 C15 109.0(2)
N4 C16 C17 106.4(2)
N4 C16 C14 122.4(2)
C17 C16 C14 131.1(3)
C16 C17 C18 107.5(2)
C19 C18 C17 109.2(2)
C18 C19 N4 106.0(2)
C18 C19 C20 132.1(3)
N4 C19 C20 121.9(2)
N5 C20 C19 114.0(2)
N5 C22 C23 113.2(2)
C24 C23 N6 106.3(3)
C24 C23 C22 133.1(3)
N6 C23 C22 120.6(3)
C23 C24 C25 108.6(3)
C26 C25 C24 108.2(3)
C25 C26 N6 106.2(3)
C25 C26 C2 131.4(3)
N6 C26 C2 122.2(3)
N7 C27 C28 106.1(3)
N7 C27 C2 122.6(2)
C28 C27 C2 131.1(3)
C27 C28 C29 107.9(3)
C30 C29 C28 108.9(3)
C29 C30 N7 105.6(3)
C29 C30 C31 132.9(3)
N7 C30 C31 121.5(2)
N8 C31 C30 113.9(2)
N8 C33 C34 113.4(2)
C35 C34 N9 106.3(3)
C35 C34 C33 132.7(3)
N9 C34 C33 121.0(3)
C34 C35 C36 108.4(3)
C37 C36 C35 108.4(3)
C36 C37 N9 105.5(3)
C36 C37 C14 132.2(3)
N9 C37 C14 122.1(2)
C6 N1 C3 110.4(3)
C8 N2 C7 111.6(3)
C8 N2 C9 111.8(3)
C7 N2 C9 109.5(2)
C13 N3 C10 111.3(3)
C16 N4 C19 110.9(2)
C21 N5 C20 112.2(2)
C21 N5 C22 111.8(2)
C20 N5 C22 109.6(2)
C23 N6 C26 110.7(3)
C27 N7 C30 111.5(2)
C32 N8 C31 111.7(3)
C32 N8 C33 111.4(3)
C31 N8 C33 109.9(2)
C37 N9 C34 111.3(3)

loop_
_geom_bond_atom_site_label_1
_geom_bond_atom_site_label_2
_geom_bond_distance
C1 C2 1.531(3)
C2 C3 1.511(4)
C2 C27 1.512(4)
C2 C26 1.513(4)
C3 C4 1.363(4)
C3 N1 1.385(4)
C4 C5 1.412(5)
C5 C6 1.346(4)
C6 N1 1.375(4)
C6 C7 1.484(4)
C7 N2 1.475(4)
C8 N2 1.430(4)
C9 N2 1.476(4)
C9 C10 1.495(4)
C10 C11 1.362(4)
C10 N3 1.374(4)
C11 C12 1.408(4)
C12 C13 1.368(4)
C13 N3 1.374(4)
C13 C14 1.506(4)
C14 C16 1.513(4)
C14 C37 1.514(4)
C14 C15 1.539(4)
C16 N4 1.364(3)
C16 C17 1.366(4)
C17 C18 1.402(4)
C18 C19 1.346(4)
C19 N4 1.374(3)
C19 C20 1.480(4)
C20 N5 1.465(3)
C21 N5 1.443(4)
C22 N5 1.465(3)
C22 C23 1.488(4)
C23 C24 1.351(4)
C23 N6 1.374(3)
C24 C25 1.407(4)
C25 C26 1.358(4)
C26 N6 1.374(3)
C27 N7 1.355(3)
C27 C28 1.369(4)
C28 C29 1.405(4)
C29 C30 1.351(4)
C30 N7 1.382(3)
C30 C31 1.477(4)
C31 N8 1.463(3)
C32 N8 1.448(4)
C33 N8 1.476(3)
C33 C34 1.478(4)
C34 C35 1.354(4)
C34 N9 1.374(3)
C35 C36 1.407(4)
C36 C37 1.371(4)
C37 N9 1.373(3)

loop_
_geom_hbond_atom_site_label_D
_geom_hbond_atom_site_label_H
_geom_hbond_atom_site_label_A
_geom_hbond_distance_DH
_geom_hbond_distance_HA
_geom_hbond_distance_DA
_geom_hbond_angle_DHA
N1 H1 O1 0.92(3) 2.51(3) 3.208(4) 133(2)
N1 H1 O3 0.92(3) 2.17(4) 3.020(17) 154(3)
N1 H1 N7 0.92(3) 2.60(3) 3.134(3) 118(2)
N3 H3 O3 0.84(3) 2.52(3) 3.288(18) 151(2)
N4 H4 O2 0.82(2) 2.45(3) 3.206(17) 153(2)
N6 H6 N1 0.89(3) 2.61(3) 3.215(4) 126(2)
N6 H6 O2 0.89(3) 2.41(3) 3.203(16) 149(2)
C8 H8B O2 0.96 2.00 2.274(17) 93.5
C32 H32A O3 0.96 1.97 2.232(18) 92.6

loop_
_platon_squeeze_void_nr
_platon_squeeze_void_average_x
_platon_squeeze_void_average_y
_platon_squeeze_void_average_z
_platon_squeeze_void_volume
_platon_squeeze_void_count_electrons
_platon_squeeze_void_content
1 -0.026 0.000 0.000 648 126 ' '
